data_1508134
loop_
_publ_author_name
'Zhao, Haiyan'
'Gabba\"i, Fran\,cois P'

_publ_section_title
;
 A bidentate Lewis acid with a telluronium ion as an anion-binding site.
;
_journal_issue 11
_journal_name_full 'Nature chemistry'
_journal_page_first 984
_journal_page_last 990
_journal_paper_doi 10.1038/nchem.838
_journal_volume 2
_journal_year 2010
_chemical_formula_moiety 'C35 H36 B Te, C F3 O3 S'
_chemical_formula_sum 'C36 H36 B F3 O3 S Te'
_chemical_formula_weight 744.12
_chemical_melting_point ?
_chemical_name_common none
_chemical_name_systematic
; 
 ? 
;
_space_group_IT_number 14
_symmetry_cell_setting monoclinic
_symmetry_space_group_name_Hall '-P 2ybc'
_symmetry_space_group_name_H-M 'P 1 21/c 1'
_atom_sites_solution_hydrogens geom
_atom_sites_solution_primary direct
_atom_sites_solution_secondary difmap
_audit_creation_method SHELXL-97
_cell_angle_alpha 90.00
_cell_angle_beta 97.903(2)
_cell_angle_gamma 90.00
_cell_formula_units_Z 4
_cell_length_a 8.4011(16)
_cell_length_b 18.828(4)
_cell_length_c 21.449(4)
_cell_measurement_reflns_used 5826
_cell_measurement_temperature 110(2)
_cell_measurement_theta_max 43.778
_cell_measurement_theta_min 4.327
_cell_volume 3360.5(11)
_computing_cell_refinement 'Bruker APEX-II'
_computing_data_collection 'Bruker APEX-II'
_computing_data_reduction 'Bruker APEX-II'
_computing_molecular_graphics 'Bruker SHELXTL'
_computing_publication_material 'Bruker SHELXTL'
_computing_structure_refinement 'SHELXL-97 (Sheldrick, 2008)'
_computing_structure_solution 'SHELXS-97 (Sheldrick, 2008)'
_diffrn_ambient_temperature 110(2)
_diffrn_measured_fraction_theta_full 1.000
_diffrn_measured_fraction_theta_max 1.000
_diffrn_measurement_device_type 'BRUKE APEX-II CCD'
_diffrn_measurement_method 'phi and omega scans'
_diffrn_radiation_monochromator graphite
_diffrn_radiation_source 'fine-focus sealed tube'
_diffrn_radiation_type MoK\a
_diffrn_radiation_wavelength 0.71073
_diffrn_reflns_av_R_equivalents 0.0593
_diffrn_reflns_av_sigmaI/netI 0.0577
_diffrn_reflns_limit_h_max 10
_diffrn_reflns_limit_h_min -10
_diffrn_reflns_limit_k_max 23
_diffrn_reflns_limit_k_min -23
_diffrn_reflns_limit_l_max 26
_diffrn_reflns_limit_l_min -26
_diffrn_reflns_number 34535
_diffrn_reflns_theta_full 26.00
_diffrn_reflns_theta_max 26.00
_diffrn_reflns_theta_min 1.92
_exptl_absorpt_coefficient_mu 0.998
_exptl_absorpt_correction_T_max 1.000
_exptl_absorpt_correction_T_min 0.9241
_exptl_absorpt_correction_type multi-scan
_exptl_absorpt_process_details SADABS
_exptl_crystal_colour Yellow
_exptl_crystal_density_diffrn 1.471
_exptl_crystal_density_method 'not measured'
_exptl_crystal_description Block
_exptl_crystal_F_000 1504
_exptl_crystal_size_max 0.21
_exptl_crystal_size_mid 0.17
_exptl_crystal_size_min 0.11
_refine_diff_density_max 2.049
_refine_diff_density_min -1.404
_refine_diff_density_rms 0.107
_refine_ls_extinction_method none
_refine_ls_goodness_of_fit_ref 1.077
_refine_ls_hydrogen_treatment constr
_refine_ls_matrix_type full
_refine_ls_number_parameters 406
_refine_ls_number_reflns 6613
_refine_ls_number_restraints 0
_refine_ls_restrained_S_all 1.077
_refine_ls_R_factor_all 0.0879
_refine_ls_R_factor_gt 0.0588
_refine_ls_shift/su_max 0.000
_refine_ls_shift/su_mean 0.000
_refine_ls_structure_factor_coef Fsqd
_refine_ls_weighting_details 'calc w=1/[\s^2^(Fo^2^)+(0.0945P)^2^+0.0000P] where P=(Fo^2^+2Fc^2^)/3'
_refine_ls_weighting_scheme calc
_refine_ls_wR_factor_gt 0.1637
_refine_ls_wR_factor_ref 0.1766
_reflns_number_gt 4313
_reflns_number_total 6613
_reflns_threshold_expression I>2sigma(I)
_cod_data_source_file nchem.838-s4.cif
_cod_data_source_block '[1]OTf'
_cod_depositor_comments
;
The following automatic conversions were performed:

'_chemical_melting_point' value 'none' was changed to '?' - the value
is undefined or not given.

'_symmetry_cell_setting' value
'Monoclinic' changed to 'monoclinic' according to
/home/saulius/struct/CIF-dictionaries/cif_core.dic dictionary named
'cif_core.dic' version 2.4.1 from
2010-06-29.

'_exptl_absorpt_correction_type' value 'Multi-scan'
changed to 'multi-scan' according to
/home/saulius/struct/CIF-dictionaries/cif_core.dic dictionary named
'cif_core.dic' version 2.4.1 from 2010-06-29.

Automatic conversion script
Id: cif_fix_values 1891 2012-01-12 08:04:46Z andrius 
;
_cod_original_cell_volume 3360.6(11)
_cod_original_sg_symbol_H-M 'P 21/c'
_cod_database_code 1508134
_plat432_alert_2_a
;
PROBLEM: Short Inter X...Y Contact  Te1    ..  O3      ..       2.90 Ang.
RESPONSE: This can be attributed to the short contacts between telluronium and oxygen.
;
_plat231_alert_4_b
;
PROBLEM: Hirshfeld Test (Solvent)   S1     --  O2      ..      10.57 su,
RESPONSE: This can be attributed to the slight disorder of the triflate anion.
;
_plat250_alert_2_c
;
PROBLEM: Large U3/U1 Ratio for Average U(i,j) Tensor ....       2.46
RESPONSE: This can be attributed to the slight disorder of the triflate anion.
;
_plat342_alert_3_c
;
PROBLEM: Low Bond Precision on  C-C Bonds (x 1000) Ang ..          9
RESPONSE: This can be attributed to the slight disorder of the triflate anion.
;
_plat231_alert_4_c
;
PROBLEM: Hirshfeld Test (Solvent)   S1     --  O1      ..       6.89 su
RESPONSE: This can be attributed to the slight disorder of the triflate anion.
;
_plat234_alert_4_c
;
PROBLEM: Large Hirshfeld Difference C31    --  C32     ..       0.18 Ang.
         Large Hirshfeld Difference S1    --  C36     ..       0.18 Ang.
         Large Hirshfeld Difference F1    --  C36     ..       0.20 Ang.
         Large Hirshfeld Difference F3    --  C36     ..       0.19 Ang.
RESPONSE: This can be attributed to the slight disorder of the triflate anion.
;
_plat244_alert_4_c
;
PROBLEM: Low   'Solvent' Ueq as Compared to Neighbors of          S1
         Low   'Solvent' Ueq as Compared to Neighbors of          C36
RESPONSE: This can be attributed to the slight disorder of the triflate anion.
;

loop_
_symmetry_equiv_pos_as_xyz
'x, y, z'
'-x, y+1/2, -z+1/2'
'-x, -y, -z'
'x, -y-1/2, z-1/2'

loop_
_atom_site_label
_atom_site_type_symbol
_atom_site_fract_x
_atom_site_fract_y
_atom_site_fract_z
_atom_site_U_iso_or_equiv
_atom_site_adp_type
_atom_site_occupancy
_atom_site_symmetry_multiplicity
_atom_site_calc_flag
_atom_site_refinement_flags
Te1 Te 0.57826(4) 0.495417(19) 0.185812(17) 0.04132(17) Uani 1 1 d .
C1 C 0.4812(6) 0.5131(3) 0.3355(3) 0.0298(11) Uani 1 1 d .
C2 C 0.4746(6) 0.5305(3) 0.3975(3) 0.0367(12) Uani 1 1 d .
H2A H 0.5416 0.5052 0.4292 0.044 Uiso 1 1 calc R
C3 C 0.3747(7) 0.5835(3) 0.4163(3) 0.0428(14) Uani 1 1 d .
H3A H 0.3770 0.5941 0.4597 0.051 Uiso 1 1 calc R
C4 C 0.2760(7) 0.6192(3) 0.3731(3) 0.0417(14) Uani 1 1 d .
H4A H 0.2036 0.6530 0.3862 0.050 Uiso 1 1 calc R
C5 C 0.1717(7) 0.6432(3) 0.2625(3) 0.0516(16) Uani 1 1 d .
H5A H 0.0956 0.6750 0.2761 0.062 Uiso 1 1 calc R
C6 C 0.1736(8) 0.6345(4) 0.2009(3) 0.066(2) Uani 1 1 d .
H6A H 0.0978 0.6584 0.1713 0.079 Uiso 1 1 calc R
C7 C 0.2884(8) 0.5897(4) 0.1806(3) 0.0634(19) Uani 1 1 d .
H7A H 0.2954 0.5857 0.1369 0.076 Uiso 1 1 calc R
C8 C 0.3916(6) 0.5514(3) 0.2231(3) 0.0433(14) Uani 1 1 d .
C9 C 0.3865(6) 0.5556(3) 0.2886(3) 0.0358(12) Uani 1 1 d .
C10 C 0.2775(6) 0.6074(3) 0.3078(3) 0.0412(14) Uani 1 1 d .
C11 C 0.7239(6) 0.4248(3) 0.3757(2) 0.0312(11) Uani 1 1 d .
C12 C 0.8586(6) 0.4701(3) 0.3786(2) 0.0330(12) Uani 1 1 d .
C13 C 0.9966(6) 0.4566(3) 0.4207(3) 0.0370(13) Uani 1 1 d .
H13A H 1.0864 0.4874 0.4215 0.044 Uiso 1 1 calc R
C14 C 1.0057(7) 0.3991(3) 0.4615(3) 0.0425(14) Uani 1 1 d .
C15 C 0.8714(7) 0.3561(3) 0.4605(3) 0.0459(15) Uani 1 1 d .
H15A H 0.8735 0.3180 0.4896 0.055 Uiso 1 1 calc R
C16 C 0.7336(7) 0.3676(3) 0.4176(2) 0.0363(12) Uani 1 1 d .
C17 C 0.5919(8) 0.3168(3) 0.4190(3) 0.0550(17) Uani 1 1 d .
H17A H 0.5033 0.3310 0.3868 0.083 Uiso 1 1 calc R
H17B H 0.5560 0.3186 0.4606 0.083 Uiso 1 1 calc R
H17C H 0.6255 0.2683 0.4105 0.083 Uiso 1 1 calc R
C18 C 1.1586(8) 0.3846(4) 0.5054(3) 0.0596(19) Uani 1 1 d .
H18A H 1.2389 0.4208 0.4993 0.089 Uiso 1 1 calc R
H18B H 1.1998 0.3376 0.4964 0.089 Uiso 1 1 calc R
H18C H 1.1364 0.3861 0.5491 0.089 Uiso 1 1 calc R
C19 C 0.8632(6) 0.5316(3) 0.3336(3) 0.0415(14) Uani 1 1 d .
H19A H 0.9661 0.5565 0.3431 0.062 Uiso 1 1 calc R
H19B H 0.7752 0.5645 0.3383 0.062 Uiso 1 1 calc R
H19C H 0.8513 0.5138 0.2903 0.062 Uiso 1 1 calc R
C20 C 0.4938(6) 0.3803(3) 0.2807(2) 0.0313(11) Uani 1 1 d .
C21 C 0.5952(6) 0.3353(3) 0.2501(2) 0.0327(12) Uani 1 1 d .
C22 C 0.5301(7) 0.2875(3) 0.2038(3) 0.0422(14) Uani 1 1 d .
H22A H 0.6007 0.2606 0.1820 0.051 Uiso 1 1 calc R
C23 C 0.3650(7) 0.2780(3) 0.1885(3) 0.0453(15) Uani 1 1 d .
C24 C 0.2647(6) 0.3189(3) 0.2216(3) 0.0438(14) Uani 1 1 d .
H24A H 0.1518 0.3122 0.2129 0.053 Uiso 1 1 calc R
C25 C 0.3244(6) 0.3687(3) 0.2663(3) 0.0366(13) Uani 1 1 d .
C26 C 0.2008(6) 0.4056(3) 0.2998(3) 0.0522(17) Uani 1 1 d .
H26A H 0.0930 0.3898 0.2821 0.078 Uiso 1 1 calc R
H26B H 0.2092 0.4571 0.2944 0.078 Uiso 1 1 calc R
H26C H 0.2201 0.3939 0.3448 0.078 Uiso 1 1 calc R
C27 C 0.2990(8) 0.2277(3) 0.1378(3) 0.066(2) Uani 1 1 d .
H27A H 0.3878 0.2046 0.1204 0.099 Uiso 1 1 calc R
H27B H 0.2324 0.2539 0.1043 0.099 Uiso 1 1 calc R
H27C H 0.2336 0.1916 0.1552 0.099 Uiso 1 1 calc R
C28 C 0.7764(6) 0.3376(3) 0.2630(3) 0.0453(14) Uani 1 1 d .
H28A H 0.8213 0.3020 0.2369 0.068 Uiso 1 1 calc R
H28B H 0.8115 0.3272 0.3075 0.068 Uiso 1 1 calc R
H28C H 0.8141 0.3849 0.2528 0.068 Uiso 1 1 calc R
C29 C 0.6552(7) 0.5842(3) 0.1378(3) 0.0437(14) Uani 1 1 d .
C30 C 0.7020(9) 0.5753(4) 0.0788(3) 0.0658(19) Uani 1 1 d .
H30A H 0.6907 0.5301 0.0590 0.079 Uiso 1 1 calc R
C31 C 0.7641(10) 0.6305(4) 0.0489(4) 0.076(2) Uani 1 1 d .
H31A H 0.7925 0.6244 0.0078 0.092 Uiso 1 1 calc R
C32 C 0.7856(9) 0.6966(4) 0.0793(4) 0.075(2) Uani 1 1 d .
H32A H 0.8309 0.7352 0.0594 0.090 Uiso 1 1 calc R
C33 C 0.7399(9) 0.7049(4) 0.1391(4) 0.069(2) Uani 1 1 d .
H33A H 0.7529 0.7495 0.1600 0.082 Uiso 1 1 calc R
C34 C 0.6758(8) 0.6478(3) 0.1674(3) 0.0596(18) Uani 1 1 d .
H34A H 0.6456 0.6532 0.2082 0.072 Uiso 1 1 calc R
C35 C 0.4292(7) 0.4460(4) 0.1116(3) 0.0556(17) Uani 1 1 d .
H35A H 0.4947 0.4164 0.0874 0.083 Uiso 1 1 calc R
H35B H 0.3735 0.4823 0.0841 0.083 Uiso 1 1 calc R
H35C H 0.3500 0.4162 0.1288 0.083 Uiso 1 1 calc R
C36 C 0.7978(14) 0.3686(6) 0.0121(5) 0.117(4) Uani 1 1 d .
B1 B 0.5672(7) 0.4392(3) 0.3281(3) 0.0307(13) Uani 1 1 d .
S1 S 0.8882(3) 0.36193(12) 0.08963(10) 0.0788(6) Uani 1 1 d .
F2 F 0.8625(6) 0.3253(2) -0.0273(2) 0.0983(15) Uani 1 1 d .
O3 O 0.8015(6) 0.4139(3) 0.1223(2) 0.0759(15) Uani 1 1 d .
O2 O 1.0534(6) 0.3856(4) 0.0812(3) 0.120(2) Uani 1 1 d .
O1 O 0.8713(8) 0.2912(3) 0.1060(3) 0.105(2) Uani 1 1 d .
F1 F 0.8092(11) 0.4339(3) -0.0106(2) 0.178(4) Uani 1 1 d .
F3 F 0.6433(8) 0.3487(6) 0.0110(5) 0.250(6) Uani 1 1 d .

loop_
_atom_site_aniso_label
_atom_site_aniso_U_11
_atom_site_aniso_U_22
_atom_site_aniso_U_33
_atom_site_aniso_U_23
_atom_site_aniso_U_13
_atom_site_aniso_U_12
Te1 0.0387(2) 0.0533(3) 0.0326(2) 0.00181(17) 0.00718(16) 0.00820(18)
C1 0.021(2) 0.034(3) 0.034(3) -0.006(2) 0.003(2) -0.007(2)
C2 0.032(3) 0.038(3) 0.040(3) -0.011(3) 0.003(2) -0.004(2)
C3 0.044(3) 0.047(3) 0.039(3) -0.017(3) 0.013(3) -0.009(3)
C4 0.035(3) 0.032(3) 0.062(4) -0.013(3) 0.019(3) -0.004(2)
C5 0.039(3) 0.051(4) 0.067(5) 0.007(3) 0.015(3) 0.017(3)
C6 0.050(4) 0.085(5) 0.062(5) 0.014(4) 0.004(4) 0.029(4)
C7 0.056(4) 0.087(5) 0.046(4) 0.009(4) 0.005(3) 0.023(4)
C8 0.034(3) 0.053(4) 0.043(3) 0.003(3) 0.006(3) 0.007(3)
C9 0.029(3) 0.035(3) 0.047(3) -0.003(2) 0.015(2) -0.004(2)
C10 0.029(3) 0.031(3) 0.066(4) 0.000(3) 0.016(3) -0.004(2)
C11 0.030(3) 0.031(3) 0.032(3) -0.010(2) 0.003(2) 0.000(2)
C12 0.030(3) 0.036(3) 0.035(3) -0.006(2) 0.007(2) 0.001(2)
C13 0.032(3) 0.038(3) 0.040(3) -0.009(3) 0.000(2) 0.000(2)
C14 0.042(3) 0.049(4) 0.034(3) -0.014(3) -0.004(3) 0.014(3)
C15 0.058(4) 0.038(3) 0.041(3) -0.001(3) 0.002(3) 0.015(3)
C16 0.043(3) 0.033(3) 0.034(3) -0.001(2) 0.007(2) 0.002(2)
C17 0.060(4) 0.046(4) 0.059(4) 0.016(3) 0.009(3) -0.012(3)
C18 0.056(4) 0.065(4) 0.051(4) -0.012(3) -0.019(3) 0.021(3)
C19 0.031(3) 0.040(3) 0.053(4) 0.003(3) 0.006(3) -0.009(3)
C20 0.022(3) 0.035(3) 0.037(3) -0.003(2) 0.003(2) 0.000(2)
C21 0.027(3) 0.034(3) 0.037(3) -0.003(2) 0.003(2) 0.005(2)
C22 0.046(3) 0.033(3) 0.048(3) -0.010(3) 0.007(3) 0.007(3)
C23 0.046(4) 0.035(3) 0.051(4) -0.014(3) -0.008(3) 0.003(3)
C24 0.028(3) 0.039(3) 0.062(4) -0.001(3) -0.001(3) -0.005(2)
C25 0.030(3) 0.034(3) 0.045(3) -0.006(2) 0.000(2) -0.001(2)
C26 0.025(3) 0.050(4) 0.082(5) -0.019(3) 0.012(3) -0.005(3)
C27 0.055(4) 0.055(4) 0.082(5) -0.032(4) -0.013(4) 0.001(3)
C28 0.031(3) 0.055(4) 0.048(4) -0.015(3) 0.003(3) 0.005(3)
C29 0.045(3) 0.045(3) 0.043(3) 0.003(3) 0.013(3) 0.009(3)
C30 0.084(5) 0.064(4) 0.053(4) -0.003(4) 0.020(4) -0.007(4)
C31 0.113(7) 0.068(5) 0.057(5) 0.000(4) 0.046(5) -0.010(5)
C32 0.073(5) 0.073(5) 0.084(6) 0.030(5) 0.025(4) -0.004(4)
C33 0.077(5) 0.048(4) 0.083(6) 0.003(4) 0.021(4) 0.013(4)
C34 0.071(5) 0.052(4) 0.060(4) 0.006(3) 0.024(4) 0.015(3)
C35 0.052(4) 0.067(4) 0.046(4) -0.009(3) -0.001(3) 0.001(3)
C36 0.126(9) 0.109(8) 0.111(8) -0.039(7) -0.009(7) 0.063(7)
B1 0.028(3) 0.033(3) 0.033(3) -0.004(3) 0.013(3) -0.005(2)
S1 0.0948(16) 0.0831(15) 0.0612(12) 0.0111(11) 0.0204(11) 0.0285(12)
F2 0.132(4) 0.081(3) 0.086(3) -0.032(3) 0.027(3) 0.006(3)
O3 0.071(3) 0.105(4) 0.053(3) -0.010(3) 0.016(3) 0.031(3)
O2 0.050(3) 0.192(7) 0.123(5) -0.041(5) 0.033(3) -0.023(4)
O1 0.167(6) 0.056(3) 0.106(5) 0.005(3) 0.068(4) -0.021(4)
F1 0.361(12) 0.092(4) 0.067(4) 0.001(3) -0.023(5) 0.088(6)
F3 0.064(4) 0.392(15) 0.284(11) -0.225(11) -0.010(5) 0.039(6)

loop_
_atom_type_symbol
_atom_type_description
_atom_type_scat_dispersion_real
_atom_type_scat_dispersion_imag
_atom_type_scat_source
C C 0.0033 0.0016 'International Tables Vol C Tables 4.2.6.8 and 6.1.1.4'
H H 0.0000 0.0000 'International Tables Vol C Tables 4.2.6.8 and 6.1.1.4'
B B 0.0013 0.0007 'International Tables Vol C Tables 4.2.6.8 and 6.1.1.4'
O O 0.0106 0.0060 'International Tables Vol C Tables 4.2.6.8 and 6.1.1.4'
F F 0.0171 0.0103 'International Tables Vol C Tables 4.2.6.8 and 6.1.1.4'
S S 0.1246 0.1234 'International Tables Vol C Tables 4.2.6.8 and 6.1.1.4'
Te Te -0.5308 1.6751 'International Tables Vol C Tables 4.2.6.8 and 6.1.1.4'

loop_
_geom_angle_atom_site_label_1
_geom_angle_atom_site_label_2
_geom_angle_atom_site_label_3
_geom_angle
C35 Te1 C29 99.9(2)
C35 Te1 C8 96.3(2)
C29 Te1 C8 94.7(2)
C2 C1 C9 116.8(5)
C2 C1 B1 112.7(5)
C9 C1 B1 129.4(5)
C1 C2 C3 123.6(5)
C1 C2 H2A 118.2
C3 C2 H2A 118.2
C4 C3 C2 119.9(5)
C4 C3 H3A 120.1
C2 C3 H3A 120.1
C3 C4 C10 121.1(5)
C3 C4 H4A 119.5
C10 C4 H4A 119.5
C6 C5 C10 122.4(6)
C6 C5 H5A 118.8
C10 C5 H5A 118.8
C5 C6 C7 119.1(6)
C5 C6 H6A 120.4
C7 C6 H6A 120.4
C8 C7 C6 120.8(6)
C8 C7 H7A 119.6
C6 C7 H7A 119.6
C7 C8 C9 121.8(5)
C7 C8 Te1 116.1(4)
C9 C8 Te1 121.6(4)
C8 C9 C10 115.5(5)
C8 C9 C1 125.0(5)
C10 C9 C1 119.4(5)
C5 C10 C4 121.2(5)
C5 C10 C9 119.9(6)
C4 C10 C9 118.8(5)
C16 C11 C12 117.4(5)
C16 C11 B1 121.3(5)
C12 C11 B1 121.3(5)
C13 C12 C11 120.6(5)
C13 C12 C19 117.5(5)
C11 C12 C19 121.7(5)
C14 C13 C12 121.4(5)
C14 C13 H13A 119.3
C12 C13 H13A 119.3
C15 C14 C13 118.1(5)
C15 C14 C18 121.7(6)
C13 C14 C18 120.2(6)
C14 C15 C16 121.4(5)
C14 C15 H15A 119.3
C16 C15 H15A 119.3
C15 C16 C11 120.9(5)
C15 C16 C17 117.9(5)
C11 C16 C17 121.1(5)
C16 C17 H17A 109.5
C16 C17 H17B 109.5
H17A C17 H17B 109.5
C16 C17 H17C 109.5
H17A C17 H17C 109.5
H17B C17 H17C 109.5
C14 C18 H18A 109.5
C14 C18 H18B 109.5
H18A C18 H18B 109.5
C14 C18 H18C 109.5
H18A C18 H18C 109.5
H18B C18 H18C 109.5
C12 C19 H19A 109.5
C12 C19 H19B 109.5
H19A C19 H19B 109.5
C12 C19 H19C 109.5
H19A C19 H19C 109.5
H19B C19 H19C 109.5
C21 C20 C25 116.7(4)
C21 C20 B1 120.8(4)
C25 C20 B1 122.5(4)
C22 C21 C20 120.8(5)
C22 C21 C28 115.8(5)
C20 C21 C28 123.4(5)
C23 C22 C21 122.1(5)
C23 C22 H22A 119.0
C21 C22 H22A 119.0
C22 C23 C24 117.3(5)
C22 C23 C27 120.8(5)
C24 C23 C27 121.9(5)
C25 C24 C23 122.4(5)
C25 C24 H24A 118.8
C23 C24 H24A 118.8
C24 C25 C20 120.5(5)
C24 C25 C26 115.7(5)
C20 C25 C26 123.7(5)
C25 C26 H26A 109.5
C25 C26 H26B 109.5
H26A C26 H26B 109.5
C25 C26 H26C 109.5
H26A C26 H26C 109.5
H26B C26 H26C 109.5
C23 C27 H27A 109.5
C23 C27 H27B 109.5
H27A C27 H27B 109.5
C23 C27 H27C 109.5
H27A C27 H27C 109.5
H27B C27 H27C 109.5
C21 C28 H28A 109.5
C21 C28 H28B 109.5
H28A C28 H28B 109.5
C21 C28 H28C 109.5
H28A C28 H28C 109.5
H28B C28 H28C 109.5
C34 C29 C30 120.0(6)
C34 C29 Te1 120.0(5)
C30 C29 Te1 119.6(5)
C31 C30 C29 120.9(7)
C31 C30 H30A 119.6
C29 C30 H30A 119.6
C30 C31 C32 119.3(7)
C30 C31 H31A 120.3
C32 C31 H31A 120.3
C33 C32 C31 119.5(7)
C33 C32 H32A 120.2
C31 C32 H32A 120.2
C34 C33 C32 119.3(7)
C34 C33 H33A 120.4
C32 C33 H33A 120.4
C29 C34 C33 121.0(6)
C29 C34 H34A 119.5
C33 C34 H34A 119.5
Te1 C35 H35A 109.5
Te1 C35 H35B 109.5
H35A C35 H35B 109.5
Te1 C35 H35C 109.5
H35A C35 H35C 109.5
H35B C35 H35C 109.5
F1 C36 F2 106.1(10)
F1 C36 F3 111.6(9)
F2 C36 F3 107.0(9)
F1 C36 S1 111.9(8)
F2 C36 S1 113.4(7)
F3 C36 S1 106.8(10)
C20 B1 C11 121.1(4)
C20 B1 C1 122.7(5)
C11 B1 C1 116.0(4)
O1 S1 O3 116.5(4)
O1 S1 O2 116.5(4)
O3 S1 O2 113.2(4)
O1 S1 C36 105.3(5)
O3 S1 C36 103.3(4)
O2 S1 C36 98.8(5)

loop_
_geom_bond_atom_site_label_1
_geom_bond_atom_site_label_2
_geom_bond_distance
Te1 C35 2.102(6)
Te1 C29 2.111(6)
Te1 C8 2.134(5)
C1 C2 1.377(7)
C1 C9 1.437(7)
C1 B1 1.586(7)
C2 C3 1.398(7)
C2 H2A 0.9500
C3 C4 1.337(8)
C3 H3A 0.9500
C4 C10 1.419(8)
C4 H4A 0.9500
C5 C6 1.333(8)
C5 C10 1.398(8)
C5 H5A 0.9500
C6 C7 1.395(8)
C6 H6A 0.9500
C7 C8 1.373(8)
C7 H7A 0.9500
C8 C9 1.414(8)
C9 C10 1.435(7)
C11 C16 1.399(7)
C11 C12 1.411(7)
C11 B1 1.573(8)
C12 C13 1.392(7)
C12 C19 1.512(8)
C13 C14 1.388(8)
C13 H13A 0.9500
C14 C15 1.386(8)
C14 C18 1.509(8)
C15 C16 1.392(8)
C15 H15A 0.9500
C16 C17 1.531(8)
C17 H17A 0.9800
C17 H17B 0.9800
C17 H17C 0.9800
C18 H18A 0.9800
C18 H18B 0.9800
C18 H18C 0.9800
C19 H19A 0.9800
C19 H19B 0.9800
C19 H19C 0.9800
C20 C21 1.424(7)
C20 C25 1.431(7)
C20 B1 1.572(7)
C21 C22 1.395(7)
C21 C28 1.511(7)
C22 C23 1.392(8)
C22 H22A 0.9500
C23 C24 1.404(8)
C23 C27 1.491(7)
C24 C25 1.385(7)
C24 H24A 0.9500
C25 C26 1.512(7)
C26 H26A 0.9800
C26 H26B 0.9800
C26 H26C 0.9800
C27 H27A 0.9800
C27 H27B 0.9800
C27 H27C 0.9800
C28 H28A 0.9800
C28 H28B 0.9800
C28 H28C 0.9800
C29 C34 1.355(8)
C29 C30 1.385(8)
C30 C31 1.362(11)
C30 H30A 0.9500
C31 C32 1.404(8)
C31 H31A 0.9500
C32 C33 1.397(12)
C32 H32A 0.9500
C33 C34 1.380(7)
C33 H33A 0.9500
C34 H34A 0.9500
C35 H35A 0.9800
C35 H35B 0.9800
C35 H35C 0.9800
C36 F1 1.330(13)
C36 F2 1.341(9)
C36 F3 1.348(14)
C36 S1 1.736(11)
S1 O1 1.389(5)
S1 O3 1.456(5)
S1 O2 1.492(6)

loop_
_geom_torsion_atom_site_label_1
_geom_torsion_atom_site_label_2
_geom_torsion_atom_site_label_3
_geom_torsion_atom_site_label_4
_geom_torsion
C9 C1 C2 C3 4.1(8)
B1 C1 C2 C3 -164.7(5)
C1 C2 C3 C4 1.6(8)
C2 C3 C4 C10 -3.9(8)
C10 C5 C6 C7 -2.1(11)
C5 C6 C7 C8 4.3(11)
C6 C7 C8 C9 -0.2(10)
C6 C7 C8 Te1 -172.8(6)
C35 Te1 C8 C7 -50.0(5)
C29 Te1 C8 C7 50.5(5)
C35 Te1 C8 C9 137.4(5)
C29 Te1 C8 C9 -122.0(5)
C7 C8 C9 C10 -5.7(8)
Te1 C8 C9 C10 166.5(4)
C7 C8 C9 C1 174.7(6)
Te1 C8 C9 C1 -13.1(8)
C2 C1 C9 C8 172.3(5)
B1 C1 C9 C8 -21.1(9)
C2 C1 C9 C10 -7.2(7)
B1 C1 C9 C10 159.3(5)
C6 C5 C10 C4 178.2(6)
C6 C5 C10 C9 -4.1(9)
C3 C4 C10 C5 178.3(5)
C3 C4 C10 C9 0.6(8)
C8 C9 C10 C5 7.7(8)
C1 C9 C10 C5 -172.7(5)
C8 C9 C10 C4 -174.5(5)
C1 C9 C10 C4 5.1(7)
C16 C11 C12 C13 1.7(7)
B1 C11 C12 C13 -179.8(5)
C16 C11 C12 C19 177.5(5)
B1 C11 C12 C19 -4.0(8)
C11 C12 C13 C14 -0.8(8)
C19 C12 C13 C14 -176.8(5)
C12 C13 C14 C15 -1.7(8)
C12 C13 C14 C18 178.3(5)
C13 C14 C15 C16 3.3(8)
C18 C14 C15 C16 -176.7(5)
C14 C15 C16 C11 -2.5(8)
C14 C15 C16 C17 178.9(5)
C12 C11 C16 C15 -0.1(7)
B1 C11 C16 C15 -178.6(5)
C12 C11 C16 C17 178.4(5)
B1 C11 C16 C17 -0.1(8)
C25 C20 C21 C22 6.2(8)
B1 C20 C21 C22 -174.2(5)
C25 C20 C21 C28 -176.2(5)
B1 C20 C21 C28 3.5(8)
C20 C21 C22 C23 -4.5(8)
C28 C21 C22 C23 177.7(5)
C21 C22 C23 C24 0.3(9)
C21 C22 C23 C27 178.5(6)
C22 C23 C24 C25 2.0(9)
C27 C23 C24 C25 -176.2(6)
C23 C24 C25 C20 -0.1(9)
C23 C24 C25 C26 -177.1(6)
C21 C20 C25 C24 -4.0(8)
B1 C20 C25 C24 176.4(5)
C21 C20 C25 C26 172.8(5)
B1 C20 C25 C26 -6.9(8)
C35 Te1 C29 C34 143.3(5)
C8 Te1 C29 C34 46.0(5)
C35 Te1 C29 C30 -44.1(6)
C8 Te1 C29 C30 -141.4(5)
C34 C29 C30 C31 -2.2(11)
Te1 C29 C30 C31 -174.8(6)
C29 C30 C31 C32 2.1(12)
C30 C31 C32 C33 -1.4(13)
C31 C32 C33 C34 0.6(12)
C30 C29 C34 C33 1.4(10)
Te1 C29 C34 C33 174.0(5)
C32 C33 C34 C29 -0.6(11)
C21 C20 B1 C11 -39.5(7)
C25 C20 B1 C11 140.1(5)
C21 C20 B1 C1 146.3(5)
C25 C20 B1 C1 -34.1(8)
C16 C11 B1 C20 -55.8(7)
C12 C11 B1 C20 125.7(5)
C16 C11 B1 C1 118.9(5)
C12 C11 B1 C1 -59.6(6)
C2 C1 B1 C20 132.1(5)
C9 C1 B1 C20 -35.0(8)
C2 C1 B1 C11 -42.5(6)
C9 C1 B1 C11 150.5(5)
F1 C36 S1 O1 -178.2(8)
F2 C36 S1 O1 -58.3(10)
F3 C36 S1 O1 59.3(8)
F1 C36 S1 O3 59.0(9)
F2 C36 S1 O3 178.9(8)
F3 C36 S1 O3 -63.4(8)
F1 C36 S1 O2 -57.5(9)
F2 C36 S1 O2 62.4(10)
F3 C36 S1 O2 -179.9(7)

loop_
_cod_related_entry_id
_cod_related_entry_database
_cod_related_entry_code
1 ChemSpider 24723098
